data_4080015
loop_
_publ_author_name
'Fecker, Ann Christin'
'Gl\"uckner, Andreas'
'Daniliuc, Constantin G.'
'Freytag, Matthias'
'Jones, Peter G.'
'Walter, Marc D.'

_publ_section_title
;
 Synthesis and Coordination Chemistry of an Enantiomerically Pure
 Pentadienyl Ligand
;
_journal_issue 3
_journal_name_full Organometallics
_journal_page_first 874
_journal_paper_doi 10.1021/om301189g
_journal_volume 32
_journal_year 2013
_chemical_absolute_configuration ad
_chemical_formula_sum 'C26 H38 Ti'
_chemical_formula_weight 398.46
_chemical_name_systematic
; 
 ? 
;
_space_group_IT_number 19
_symmetry_cell_setting orthorhombic
_symmetry_space_group_name_Hall 'P 2ac 2ab'
_symmetry_space_group_name_H-M 'P 21 21 21'
_atom_sites_solution_hydrogens geom
_atom_sites_solution_primary direct
_atom_sites_solution_secondary difmap
_audit_creation_method SHELXL-97
_cell_angle_alpha 90.00
_cell_angle_beta 90.00
_cell_angle_gamma 90.00
_cell_formula_units_Z 8
_cell_length_a 12.1532(2)
_cell_length_b 14.9904(4)
_cell_length_c 24.2244(6)
_cell_measurement_reflns_used 20455
_cell_measurement_temperature 100(2)
_cell_measurement_theta_max 29.2114
_cell_measurement_theta_min 2.1529
_cell_volume 4413.23(18)
_computing_cell_refinement
; 
CrysAlisPro, Oxford Diffraction Ltd., 
Version 1.171.35.11 (release 16-05-2011 CrysAlis171 .NET) 
(compiled May 16 2011,17:55:39) 
;
_computing_data_collection
; 
CrysAlisPro, Oxford Diffraction Ltd., 
Version 1.171.35.11 (release 16-05-2011 CrysAlis171 .NET) 
(compiled May 16 2011,17:55:39) 
;
_computing_data_reduction
; 
CrysAlisPro, Oxford Diffraction Ltd., 
Version 1.171.35.11 (release 16-05-2011 CrysAlis171 .NET) 
(compiled May 16 2011,17:55:39) 
;
_computing_molecular_graphics 'BRUKER XP'
_computing_publication_material SHELXL-97
_computing_structure_refinement 'SHELXL-97 (Sheldrick, 1997)'
_computing_structure_solution 'SHELXS-97 (Sheldrick, 1990)'
_diffrn_ambient_temperature 100(2)
_diffrn_detector_area_resol_mean 16.1419
_diffrn_measured_fraction_theta_full 0.998
_diffrn_measured_fraction_theta_max 0.998
_diffrn_measurement_device_type 'Xcalibur, Eos'
_diffrn_measurement_method '\w scans'
_diffrn_radiation_monochromator graphite
_diffrn_radiation_source 'Enhance (Mo) X-ray Source'
_diffrn_radiation_type 'Mo K\a'
_diffrn_radiation_wavelength 0.71073
_diffrn_reflns_av_R_equivalents 0.0844
_diffrn_reflns_av_sigmaI/netI 0.0416
_diffrn_reflns_limit_h_max 15
_diffrn_reflns_limit_h_min -15
_diffrn_reflns_limit_k_max 19
_diffrn_reflns_limit_k_min -19
_diffrn_reflns_limit_l_max 31
_diffrn_reflns_limit_l_min -31
_diffrn_reflns_number 165691
_diffrn_reflns_theta_full 27.88
_diffrn_reflns_theta_max 27.88
_diffrn_reflns_theta_min 2.16
_exptl_absorpt_coefficient_mu 0.396
_exptl_absorpt_correction_T_max 1.00000
_exptl_absorpt_correction_T_min 0.97400
_exptl_absorpt_correction_type multi-scan
_exptl_absorpt_process_details
; 
CrysAlisPro, Oxford Diffraction Ltd., 
Version 1.171.35.11 (release 16-05-2011 CrysAlis171 .NET) 
(compiled May 16 2011,17:55:39) 
;
_exptl_crystal_colour green
_exptl_crystal_density_diffrn 1.199
_exptl_crystal_density_method 'not measured'
_exptl_crystal_description prism
_exptl_crystal_F_000 1728
_exptl_crystal_size_max 0.33
_exptl_crystal_size_mid 0.10
_exptl_crystal_size_min 0.07
_refine_diff_density_max 0.265
_refine_diff_density_min -0.218
_refine_diff_density_rms 0.046
_refine_ls_abs_structure_details 'Flack H D (1983), Acta Cryst. A39, 876-881'
_refine_ls_abs_structure_Flack -0.017(13)
_refine_ls_extinction_method none
_refine_ls_goodness_of_fit_ref 1.042
_refine_ls_hydrogen_treatment mixed
_refine_ls_matrix_type full
_refine_ls_number_parameters 563
_refine_ls_number_reflns 10516
_refine_ls_number_restraints 0
_refine_ls_restrained_S_all 1.042
_refine_ls_R_factor_all 0.0458
_refine_ls_R_factor_gt 0.0347
_refine_ls_shift/su_max 0.010
_refine_ls_shift/su_mean 0.001
_refine_ls_structure_factor_coef Fsqd
_refine_ls_weighting_details 'calc w=1/[\s^2^(Fo^2^)+(0.0260P)^2^+1.1114P] where P=(Fo^2^+2Fc^2^)/3'
_refine_ls_weighting_scheme calc
_refine_ls_wR_factor_gt 0.0652
_refine_ls_wR_factor_ref 0.0684
_reflns_number_gt 9289
_reflns_number_total 10516
_reflns_threshold_expression >2sigma(I)
_cod_data_source_file om301189g_si_002.cif
_cod_data_source_block complex5
_cod_database_code 4080015

loop_
_symmetry_equiv_pos_as_xyz
'x, y, z'
'-x+1/2, -y, z+1/2'
'-x, y+1/2, -z+1/2'
'x+1/2, -y+1/2, -z'

loop_
_atom_site_label
_atom_site_type_symbol
_atom_site_fract_x
_atom_site_fract_y
_atom_site_fract_z
_atom_site_U_iso_or_equiv
_atom_site_adp_type
_atom_site_occupancy
_atom_site_symmetry_multiplicity
_atom_site_calc_flag
_atom_site_refinement_flags
Ti Ti 0.50989(2) 0.035263(19) 0.044846(12) 0.01322(7) Uani 1 1 d .
C1 C 0.53945(14) 0.02045(13) -0.04539(7) 0.0178(4) Uani 1 1 d .
H1A H 0.5018(15) -0.0352(12) -0.0534(7) 0.015(4) Uiso 1 1 d .
H1B H 0.6113(15) 0.0282(12) -0.0629(7) 0.015(5) Uiso 1 1 d .
C2 C 0.47705(15) 0.10000(12) -0.03824(7) 0.0165(4) Uani 1 1 d .
C3 C 0.37801(15) 0.10417(12) -0.00759(7) 0.0141(4) Uani 1 1 d .
H3 H 0.3491(14) 0.1598(12) -0.0029(7) 0.007(4) Uiso 1 1 d .
C4 C 0.32390(14) 0.03990(12) 0.02643(7) 0.0139(4) Uani 1 1 d .
C5 C 0.35824(14) -0.04862(12) 0.03822(7) 0.0152(4) Uani 1 1 d .
H5 H 0.3897(16) -0.0811(11) 0.0119(7) 0.008(4) Uiso 1 1 d .
C6 C 0.28986(16) -0.10311(12) 0.07903(8) 0.0201(4) Uani 1 1 d .
H6A H 0.2592 -0.1560 0.0600 0.024 Uiso 1 1 calc R
H6B H 0.3379 -0.1244 0.1093 0.024 Uiso 1 1 calc R
C7 C 0.19630(15) -0.04814(13) 0.10311(7) 0.0187(4) Uani 1 1 d .
H7 H 0.1498 -0.0796 0.1311 0.022 Uiso 1 1 calc R
C8 C 0.24139(16) 0.04393(12) 0.12127(7) 0.0195(4) Uani 1 1 d .
H8A H 0.3187 0.0429 0.1341 0.023 Uiso 1 1 calc R
H8B H 0.1934 0.0764 0.1475 0.023 Uiso 1 1 calc R
C9 C 0.22689(15) 0.07203(12) 0.06017(7) 0.0162(4) Uani 1 1 d .
H9 H 0.2048 0.1355 0.0540 0.019 Uiso 1 1 calc R
C10 C 0.13139(14) 0.00184(12) 0.05659(7) 0.0182(4) Uani 1 1 d .
C11 C 0.11211(16) -0.04669(13) 0.00217(7) 0.0236(4) Uani 1 1 d .
H11A H 0.0583 -0.0946 0.0077 0.035 Uiso 1 1 calc R
H11B H 0.1816 -0.0722 -0.0109 0.035 Uiso 1 1 calc R
H11C H 0.0840 -0.0045 -0.0253 0.035 Uiso 1 1 calc R
C12 C 0.02224(15) 0.04021(14) 0.07699(8) 0.0269(4) Uani 1 1 d .
H12A H -0.0087 0.0796 0.0487 0.040 Uiso 1 1 calc R
H12B H 0.0347 0.0743 0.1109 0.040 Uiso 1 1 calc R
H12C H -0.0293 -0.0086 0.0845 0.040 Uiso 1 1 calc R
C13 C 0.52026(16) 0.18727(12) -0.06131(8) 0.0228(4) Uani 1 1 d .
H13A H 0.6008 0.1873 -0.0599 0.034 Uiso 1 1 calc R
H13B H 0.4918 0.2370 -0.0393 0.034 Uiso 1 1 calc R
H13C H 0.4960 0.1939 -0.0997 0.034 Uiso 1 1 calc R
C14 C 0.53031(16) 0.12888(13) 0.11536(8) 0.0169(4) Uani 1 1 d .
H14A H 0.5200(17) 0.0870(13) 0.1461(8) 0.021(5) Uiso 1 1 d .
H14B H 0.4899(18) 0.1830(13) 0.1177(8) 0.023(5) Uiso 1 1 d .
C15 C 0.63017(15) 0.13219(12) 0.08518(7) 0.0169(4) Uani 1 1 d .
C16 C 0.69130(15) 0.05627(12) 0.06889(7) 0.0145(4) Uani 1 1 d .
H16 H 0.7526(15) 0.0673(11) 0.0434(8) 0.008(4) Uiso 1 1 d .
C17 C 0.66659(14) -0.03656(12) 0.07416(7) 0.0145(4) Uani 1 1 d .
C18 C 0.57576(15) -0.07574(12) 0.10072(8) 0.0160(4) Uani 1 1 d .
H18 H 0.5450(15) -0.0481(12) 0.1303(8) 0.014(5) Uiso 1 1 d .
C19 C 0.56846(16) -0.17760(12) 0.10169(8) 0.0215(4) Uani 1 1 d .
H19A H 0.5730 -0.1988 0.1403 0.026 Uiso 1 1 calc R
H19B H 0.4965 -0.1965 0.0865 0.026 Uiso 1 1 calc R
C20 C 0.66077(17) -0.22003(12) 0.06803(8) 0.0225(4) Uani 1 1 d .
H20 H 0.6587 -0.2866 0.0657 0.027 Uiso 1 1 calc R
C21 C 0.66696(17) -0.17077(13) 0.01198(8) 0.0246(4) Uani 1 1 d .
H21A H 0.5955 -0.1473 -0.0013 0.029 Uiso 1 1 calc R
H21B H 0.7059 -0.2042 -0.0174 0.029 Uiso 1 1 calc R
C22 C 0.73940(16) -0.10089(12) 0.04247(8) 0.0193(4) Uani 1 1 d .
H22 H 0.7995 -0.0732 0.0201 0.023 Uiso 1 1 calc R
C23 C 0.77548(16) -0.17900(12) 0.08211(8) 0.0197(4) Uani 1 1 d .
C24 C 0.80198(16) -0.15682(13) 0.14180(8) 0.0226(4) Uani 1 1 d .
H24A H 0.8050 -0.2120 0.1635 0.034 Uiso 1 1 calc R
H24B H 0.7447 -0.1177 0.1568 0.034 Uiso 1 1 calc R
H24C H 0.8733 -0.1265 0.1437 0.034 Uiso 1 1 calc R
C25 C 0.87089(17) -0.23258(13) 0.05736(9) 0.0277(5) Uani 1 1 d .
H25A H 0.9387 -0.1974 0.0596 0.042 Uiso 1 1 calc R
H25B H 0.8548 -0.2463 0.0186 0.042 Uiso 1 1 calc R
H25C H 0.8802 -0.2883 0.0781 0.042 Uiso 1 1 calc R
C26 C 0.67103(17) 0.22167(12) 0.06367(8) 0.0230(4) Uani 1 1 d .
H26A H 0.7120 0.2524 0.0929 0.035 Uiso 1 1 calc R
H26B H 0.6081 0.2583 0.0525 0.035 Uiso 1 1 calc R
H26C H 0.7193 0.2119 0.0318 0.035 Uiso 1 1 calc R
Ti' Ti 0.39107(2) 0.48515(2) 0.177489(12) 0.01169(7) Uani 1 1 d .
C14' C 0.36100(15) 0.51274(13) 0.08880(7) 0.0157(4) Uani 1 1 d .
H14C H 0.4000(15) 0.5663(12) 0.0826(7) 0.010(5) Uiso 1 1 d .
H14D H 0.2899(16) 0.5160(14) 0.0725(8) 0.027(5) Uiso 1 1 d .
C15' C 0.41875(14) 0.43056(11) 0.09160(7) 0.0142(4) Uani 1 1 d .
C16' C 0.51738(15) 0.41830(11) 0.12208(7) 0.0132(3) Uani 1 1 d .
H15' H 0.5386(14) 0.3608(12) 0.1240(7) 0.007(4) Uiso 1 1 d .
C17' C 0.57459(13) 0.47806(11) 0.15775(7) 0.0124(3) Uani 1 1 d .
C18' C 0.54762(14) 0.56800(11) 0.16963(8) 0.0142(4) Uani 1 1 d .
H18' H 0.5153(17) 0.6023(12) 0.1434(8) 0.018(5) Uiso 1 1 d .
C19' C 0.62193(15) 0.61964(11) 0.20909(7) 0.0163(4) Uani 1 1 d .
H19C H 0.5768 0.6458 0.2390 0.020 Uiso 1 1 calc R
H19D H 0.6579 0.6691 0.1889 0.020 Uiso 1 1 calc R
C20' C 0.70980(14) 0.55915(11) 0.23410(7) 0.0142(4) Uani 1 1 d .
H20' H 0.7591 0.5882 0.2618 0.017 Uiso 1 1 calc R
C21' C 0.65271(14) 0.47264(11) 0.25375(7) 0.0152(4) Uani 1 1 d .
H21C H 0.5754 0.4808 0.2656 0.018 Uiso 1 1 calc R
H21D H 0.6953 0.4381 0.2812 0.018 Uiso 1 1 calc R
C22' C 0.66588(15) 0.43948(11) 0.19339(7) 0.0140(4) Uani 1 1 d .
H22' H 0.6803 0.3742 0.1888 0.017 Uiso 1 1 calc R
C23' C 0.76944(14) 0.50219(12) 0.18933(7) 0.0158(4) Uani 1 1 d .
C24' C 0.79688(15) 0.54419(13) 0.13391(7) 0.0206(4) Uani 1 1 d .
H24D H 0.8582 0.5860 0.1384 0.031 Uiso 1 1 calc R
H24E H 0.7324 0.5762 0.1199 0.031 Uiso 1 1 calc R
H24F H 0.8178 0.4974 0.1077 0.031 Uiso 1 1 calc R
C25' C 0.87325(15) 0.45709(13) 0.21189(8) 0.0207(4) Uani 1 1 d .
H25D H 0.8971 0.4103 0.1863 0.031 Uiso 1 1 calc R
H25E H 0.8572 0.4306 0.2480 0.031 Uiso 1 1 calc R
H25F H 0.9319 0.5015 0.2158 0.031 Uiso 1 1 calc R
C26' C 0.36788(15) 0.34949(12) 0.06467(7) 0.0197(4) Uani 1 1 d .
H26D H 0.3948 0.3442 0.0267 0.030 Uiso 1 1 calc R
H26E H 0.2876 0.3557 0.0644 0.030 Uiso 1 1 calc R
H26F H 0.3882 0.2959 0.0855 0.030 Uiso 1 1 calc R
C1' C 0.38746(16) 0.37742(12) 0.23984(7) 0.0169(4) Uani 1 1 d .
H1C H 0.4038(17) 0.4119(12) 0.2736(8) 0.019(5) Uiso 1 1 d .
H1D H 0.4297(18) 0.3236(14) 0.2387(8) 0.027(6) Uiso 1 1 d .
C2' C 0.28415(15) 0.37429(12) 0.21278(7) 0.0153(4) Uani 1 1 d .
C3' C 0.21568(15) 0.44994(12) 0.20389(7) 0.0144(4) Uani 1 1 d .
H3' H 0.1570(15) 0.4403(11) 0.1809(8) 0.010(5) Uiso 1 1 d .
C4' C 0.23446(14) 0.54233(12) 0.21525(7) 0.0141(4) Uani 1 1 d .
C5' C 0.32568(15) 0.58074(12) 0.24225(8) 0.0164(4) Uani 1 1 d .
H5' H 0.3597(15) 0.5493(12) 0.2686(7) 0.009(5) Uiso 1 1 d .
C6' C 0.32811(16) 0.68161(12) 0.24990(9) 0.0222(4) Uani 1 1 d .
H6C H 0.3982 0.7056 0.2353 0.027 Uiso 1 1 calc R
H6D H 0.3244 0.6959 0.2898 0.027 Uiso 1 1 calc R
C7' C 0.23182(15) 0.72567(12) 0.22005(8) 0.0210(4) Uani 1 1 d .
H7' H 0.2307 0.7923 0.2216 0.025 Uiso 1 1 calc R
C8' C 0.22309(16) 0.68540(12) 0.16153(8) 0.0193(4) Uani 1 1 d .
H8C H 0.2943 0.6663 0.1456 0.023 Uiso 1 1 calc R
H8D H 0.1804 0.7221 0.1351 0.023 Uiso 1 1 calc R
C9' C 0.15593(15) 0.60884(11) 0.18915(7) 0.0156(4) Uani 1 1 d .
H9' H 0.0952 0.5828 0.1664 0.019 Uiso 1 1 calc R
C10' C 0.12029(16) 0.67926(12) 0.23390(8) 0.0193(4) Uani 1 1 d .
C11' C 0.09963(18) 0.64709(13) 0.29285(8) 0.0274(5) Uani 1 1 d .
H11D H 0.0893 0.6987 0.3171 0.041 Uiso 1 1 calc R
H11E H 0.1629 0.6121 0.3056 0.041 Uiso 1 1 calc R
H11F H 0.0334 0.6098 0.2936 0.041 Uiso 1 1 calc R
C12' C 0.02076(16) 0.73284(13) 0.21456(9) 0.0262(5) Uani 1 1 d .
H12D H -0.0448 0.6948 0.2152 0.039 Uiso 1 1 calc R
H12E H 0.0335 0.7542 0.1769 0.039 Uiso 1 1 calc R
H12F H 0.0097 0.7839 0.2392 0.039 Uiso 1 1 calc R
C13' C 0.24669(16) 0.28671(11) 0.18746(8) 0.0203(4) Uani 1 1 d .
H13D H 0.2039 0.2530 0.2147 0.030 Uiso 1 1 calc R
H13E H 0.3111 0.2518 0.1763 0.030 Uiso 1 1 calc R
H13F H 0.2008 0.2989 0.1550 0.030 Uiso 1 1 calc R

loop_
_atom_site_aniso_label
_atom_site_aniso_U_11
_atom_site_aniso_U_22
_atom_site_aniso_U_33
_atom_site_aniso_U_23
_atom_site_aniso_U_13
_atom_site_aniso_U_12
Ti 0.01389(16) 0.01326(14) 0.01253(15) 0.00112(13) -0.00308(13) 0.00071(12)
C1 0.0150(9) 0.0223(9) 0.0162(9) -0.0003(8) -0.0002(7) 0.0031(7)
C2 0.0162(9) 0.0221(9) 0.0113(9) 0.0019(7) -0.0013(7) 0.0018(7)
C3 0.0148(9) 0.0147(9) 0.0129(9) 0.0015(7) -0.0024(7) 0.0033(7)
C4 0.0131(8) 0.0174(9) 0.0113(8) 0.0009(7) -0.0028(6) -0.0010(7)
C5 0.0149(9) 0.0168(9) 0.0138(9) -0.0017(8) -0.0016(7) 0.0008(7)
C6 0.0216(10) 0.0183(9) 0.0203(10) 0.0049(8) -0.0031(8) -0.0010(8)
C7 0.0195(9) 0.0234(10) 0.0131(9) 0.0050(8) 0.0014(7) -0.0024(8)
C8 0.0208(10) 0.0244(10) 0.0131(9) -0.0001(8) 0.0012(7) 0.0006(8)
C9 0.0156(9) 0.0179(9) 0.0149(9) 0.0016(7) 0.0031(7) 0.0024(7)
C10 0.0154(9) 0.0250(10) 0.0142(9) 0.0041(7) 0.0010(7) -0.0002(7)
C11 0.0177(10) 0.0348(11) 0.0184(9) 0.0018(8) -0.0028(8) -0.0047(9)
C12 0.0174(10) 0.0372(11) 0.0260(10) 0.0069(9) 0.0036(8) -0.0002(9)
C13 0.0190(10) 0.0263(10) 0.0232(10) 0.0073(8) 0.0038(8) 0.0028(8)
C14 0.0185(10) 0.0163(9) 0.0159(9) -0.0018(8) -0.0004(7) 0.0016(7)
C15 0.0166(10) 0.0188(9) 0.0154(9) -0.0023(7) -0.0022(7) -0.0009(7)
C16 0.0118(9) 0.0181(9) 0.0135(9) 0.0003(7) -0.0026(7) -0.0011(7)
C17 0.0149(9) 0.0172(9) 0.0113(8) 0.0022(7) -0.0043(7) 0.0039(7)
C18 0.0174(9) 0.0162(9) 0.0143(9) 0.0006(7) -0.0011(7) 0.0033(7)
C19 0.0211(10) 0.0160(9) 0.0274(11) 0.0045(8) -0.0017(8) 0.0020(8)
C20 0.0266(11) 0.0143(9) 0.0268(11) 0.0019(8) -0.0033(9) 0.0051(8)
C21 0.0331(12) 0.0191(10) 0.0214(10) -0.0047(8) -0.0039(9) 0.0080(9)
C22 0.0248(10) 0.0192(9) 0.0138(9) 0.0034(8) 0.0023(8) 0.0067(8)
C23 0.0212(10) 0.0178(9) 0.0203(10) 0.0054(8) 0.0025(8) 0.0062(8)
C24 0.0187(10) 0.0275(11) 0.0215(10) 0.0105(8) 0.0007(8) 0.0072(8)
C25 0.0296(11) 0.0232(10) 0.0302(12) 0.0068(9) 0.0049(9) 0.0113(9)
C26 0.0243(11) 0.0144(9) 0.0304(11) -0.0041(8) 0.0066(9) -0.0021(8)
Ti' 0.01207(15) 0.01225(14) 0.01076(14) 0.00048(12) 0.00106(12) 0.00005(12)
C14' 0.0132(9) 0.0201(9) 0.0137(8) 0.0033(7) -0.0019(7) -0.0002(7)
C15' 0.0138(9) 0.0202(9) 0.0085(8) -0.0003(7) 0.0018(7) -0.0018(7)
C16' 0.0148(9) 0.0128(8) 0.0119(8) 0.0011(7) 0.0005(7) 0.0009(7)
C17' 0.0113(8) 0.0153(8) 0.0107(8) 0.0017(7) 0.0018(6) -0.0001(7)
C18' 0.0135(9) 0.0136(8) 0.0153(9) 0.0028(7) -0.0005(7) 0.0014(7)
C19' 0.0161(9) 0.0124(8) 0.0204(10) -0.0013(7) -0.0017(8) -0.0009(7)
C20' 0.0153(9) 0.0133(9) 0.0139(9) -0.0015(7) -0.0031(7) -0.0019(7)
C21' 0.0158(8) 0.0161(9) 0.0138(8) -0.0002(7) -0.0009(7) 0.0000(7)
C22' 0.0155(9) 0.0112(8) 0.0152(9) -0.0004(7) -0.0001(7) 0.0000(7)
C23' 0.0122(8) 0.0177(9) 0.0174(9) -0.0008(7) -0.0019(7) 0.0007(7)
C24' 0.0153(9) 0.0261(10) 0.0203(10) 0.0023(8) 0.0000(7) -0.0018(8)
C25' 0.0141(9) 0.0212(9) 0.0266(10) -0.0007(8) -0.0038(8) 0.0000(8)
C26' 0.0180(10) 0.0243(10) 0.0167(9) -0.0029(8) -0.0039(7) 0.0003(7)
C1' 0.0187(10) 0.0170(9) 0.0151(9) 0.0030(7) 0.0002(8) 0.0003(8)
C2' 0.0160(9) 0.0153(9) 0.0145(9) 0.0026(7) 0.0050(7) -0.0019(7)
C3' 0.0116(9) 0.0184(9) 0.0131(9) 0.0007(7) 0.0016(7) -0.0024(7)
C4' 0.0138(8) 0.0171(9) 0.0115(8) -0.0004(7) 0.0024(7) 0.0021(7)
C5' 0.0162(9) 0.0170(9) 0.0161(10) -0.0026(8) -0.0024(8) 0.0043(7)
C6' 0.0174(10) 0.0173(9) 0.0318(11) -0.0082(8) -0.0036(8) 0.0027(8)
C7' 0.0180(10) 0.0135(9) 0.0316(11) -0.0033(8) -0.0015(8) 0.0035(7)
C8' 0.0197(10) 0.0139(9) 0.0244(11) 0.0031(7) 0.0017(8) 0.0030(7)
C9' 0.0120(9) 0.0171(9) 0.0176(10) -0.0011(7) -0.0018(7) 0.0024(7)
C10' 0.0180(10) 0.0190(9) 0.0208(10) -0.0045(7) 0.0001(8) 0.0038(8)
C11' 0.0272(11) 0.0310(11) 0.0240(11) -0.0051(8) 0.0042(9) 0.0079(9)
C12' 0.0182(10) 0.0242(10) 0.0363(12) -0.0055(9) 0.0005(9) 0.0056(8)
C13' 0.0224(10) 0.0145(9) 0.0240(11) 0.0017(8) 0.0008(8) -0.0026(7)

loop_
_atom_type_symbol
_atom_type_description
_atom_type_scat_dispersion_real
_atom_type_scat_dispersion_imag
_atom_type_scat_source
C C 0.0033 0.0016 'International Tables Vol C Tables 4.2.6.8 and 6.1.1.4'
H H 0.0000 0.0000 'International Tables Vol C Tables 4.2.6.8 and 6.1.1.4'
Ti Ti 0.2776 0.4457 'International Tables Vol C Tables 4.2.6.8 and 6.1.1.4'

loop_
_geom_angle_atom_site_label_1
_geom_angle_atom_site_label_2
_geom_angle_atom_site_label_3
_geom_angle
C14 Ti C1 143.02(7)
C14 Ti C5 120.11(7)
C1 Ti C5 90.36(7)
C14 Ti C2 115.52(7)
C1 Ti C2 36.91(6)
C5 Ti C2 91.82(6)
C14 Ti C15 36.65(7)
C1 Ti C15 112.38(7)
C5 Ti C15 156.47(7)
C2 Ti C15 102.72(6)
C14 Ti C18 88.03(7)
C1 Ti C18 116.84(7)
C5 Ti C18 85.52(6)
C2 Ti C18 153.70(7)
C15 Ti C18 89.18(7)
C14 Ti C3 102.67(7)
C1 Ti C3 67.26(6)
C5 Ti C3 68.73(6)
C2 Ti C3 36.16(6)
C15 Ti C3 113.49(7)
C18 Ti C3 154.16(7)
C14 Ti C17 88.05(7)
C1 Ti C17 97.05(6)
C5 Ti C17 116.18(6)
C2 Ti C17 128.28(6)
C15 Ti C17 68.61(6)
C18 Ti C17 35.69(6)
C3 Ti C17 164.03(6)
C14 Ti C16 67.21(7)
C1 Ti C16 96.17(6)
C5 Ti C16 152.15(7)
C2 Ti C16 109.53(6)
C15 Ti C16 35.97(6)
C18 Ti C16 67.35(7)
C3 Ti C16 138.47(7)
C17 Ti C16 36.19(6)
C14 Ti C4 103.83(7)
C1 Ti C4 88.35(6)
C5 Ti C4 36.40(6)
C2 Ti C4 69.09(6)
C15 Ti C4 133.80(7)
C18 Ti C4 118.63(7)
C3 Ti C4 36.21(6)
C17 Ti C4 152.35(7)
C16 Ti C4 169.75(7)
C2 C1 Ti 73.20(10)
C3 C2 C1 123.62(17)
C3 C2 C13 116.72(16)
C1 C2 C13 119.56(16)
C3 C2 Ti 72.74(10)
C1 C2 Ti 69.89(10)
C13 C2 Ti 129.40(13)
C2 C3 C4 131.63(16)
C2 C3 Ti 71.10(10)
C4 C3 Ti 72.42(10)
C5 C4 C3 127.67(16)
C5 C4 C9 114.70(15)
C3 C4 C9 117.11(16)
C5 C4 Ti 69.19(9)
C3 C4 Ti 71.37(10)
C9 C4 Ti 132.00(12)
C4 C5 C6 118.02(16)
C4 C5 Ti 74.41(10)
C6 C5 Ti 134.59(13)
C7 C6 C5 111.42(15)
C6 C7 C8 109.10(15)
C6 C7 C10 111.09(15)
C8 C7 C10 87.49(13)
C7 C8 C9 86.03(13)
C4 C9 C8 109.93(15)
C4 C9 C10 109.45(14)
C8 C9 C10 87.39(13)
C11 C10 C12 109.02(15)
C11 C10 C7 118.14(16)
C12 C10 C7 112.62(14)
C11 C10 C9 118.79(14)
C12 C10 C9 111.83(15)
C7 C10 C9 84.75(12)
C15 C14 Ti 73.83(11)
C16 C15 C14 124.40(17)
C16 C15 C26 116.22(16)
C14 C15 C26 119.13(17)
C16 C15 Ti 72.82(10)
C14 C15 Ti 69.51(10)
C26 C15 Ti 128.60(13)
C15 C16 C17 130.37(17)
C15 C16 Ti 71.20(10)
C17 C16 Ti 71.83(10)
C18 C17 C16 127.76(16)
C18 C17 C22 115.08(16)
C16 C17 C22 116.82(15)
C18 C17 Ti 71.74(10)
C16 C17 Ti 71.98(10)
C22 C17 Ti 128.63(12)
C17 C18 C19 118.00(16)
C17 C18 Ti 72.57(10)
C19 C18 Ti 135.59(13)
C20 C19 C18 111.42(16)
C19 C20 C21 107.81(15)
C19 C20 C23 112.06(15)
C21 C20 C23 87.73(14)
C20 C21 C22 86.11(14)
C17 C22 C21 109.77(16)
C17 C22 C23 109.04(15)
C21 C22 C23 86.93(13)
C24 C23 C25 109.08(16)
C24 C23 C20 118.93(16)
C25 C23 C20 112.56(16)
C24 C23 C22 118.45(16)
C25 C23 C22 111.19(15)
C20 C23 C22 84.90(14)
C1' Ti' C14' 142.59(7)
C1' Ti' C15' 111.54(7)
C14' Ti' C15' 36.93(6)
C1' Ti' C5' 88.97(7)
C14' Ti' C5' 119.63(7)
C15' Ti' C5' 156.52(7)
C1' Ti' C16' 95.44(7)
C14' Ti' C16' 67.75(6)
C15' Ti' C16' 36.50(6)
C5' Ti' C16' 157.49(7)
C1' Ti' C2' 36.78(7)
C14' Ti' C2' 113.94(7)
C15' Ti' C2' 99.57(6)
C5' Ti' C2' 90.09(7)
C16' Ti' C2' 106.59(6)
C1' Ti' C4' 89.08(7)
C14' Ti' C4' 100.44(6)
C15' Ti' C4' 129.03(6)
C5' Ti' C4' 36.13(6)
C16' Ti' C4' 165.29(6)
C2' Ti' C4' 69.33(7)
C1' Ti' C18' 118.12(7)
C14' Ti' C18' 87.42(7)
C15' Ti' C18' 89.78(6)
C5' Ti' C18' 90.34(7)
C16' Ti' C18' 68.11(6)
C2' Ti' C18' 154.88(7)
C4' Ti' C18' 121.71(6)
C1' Ti' C17' 97.37(7)
C14' Ti' C17' 88.10(6)
C15' Ti' C17' 69.22(6)
C5' Ti' C17' 121.09(7)
C16' Ti' C17' 36.48(6)
C2' Ti' C17' 127.03(6)
C4' Ti' C17' 156.53(6)
C18' Ti' C17' 36.18(6)
C1' Ti' C3' 67.79(7)
C14' Ti' C3' 99.23(7)
C15' Ti' C3' 108.21(6)
C5' Ti' C3' 68.03(7)
C16' Ti' C3' 133.87(6)
C2' Ti' C3' 36.34(6)
C4' Ti' C3' 36.51(6)
C18' Ti' C3' 157.93(6)
C17' Ti' C3' 163.35(6)
C15' C14' Ti' 73.17(10)
C14' C15' C16' 123.69(16)
C14' C15' C26' 118.36(15)
C16' C15' C26' 117.75(15)
C14' C15' Ti' 69.89(10)
C16' C15' Ti' 72.18(10)
C26' C15' Ti' 128.85(12)
C15' C16' C17' 130.21(16)
C15' C16' Ti' 71.32(10)
C17' C16' Ti' 72.20(10)
C18' C17' C16' 127.45(16)
C18' C17' C22' 114.55(15)
C16' C17' C22' 117.46(15)
C18' C17' Ti' 71.77(10)
C16' C17' Ti' 71.33(10)
C22' C17' Ti' 127.71(11)
C17' C18' C19' 118.22(15)
C17' C18' Ti' 72.05(10)
C19' C18' Ti' 135.87(13)
C18' C19' C20' 111.18(14)
C19' C20' C21' 107.85(14)
C19' C20' C23' 112.00(14)
C21' C20' C23' 87.91(12)
C20' C21' C22' 86.11(12)
C17' C22' C21' 109.74(14)
C17' C22' C23' 108.71(13)
C21' C22' C23' 87.14(12)
C24' C23' C25' 108.49(14)
C24' C23' C20' 119.32(15)
C25' C23' C20' 112.11(14)
C24' C23' C22' 118.56(14)
C25' C23' C22' 111.87(14)
C20' C23' C22' 84.94(12)
C2' C1' Ti' 74.09(10)
C1' C2' C3' 124.17(17)
C1' C2' C13' 118.75(16)
C3' C2' C13' 116.90(16)
C1' C2' Ti' 69.13(10)
C3' C2' Ti' 72.25(10)
C13' C2' Ti' 130.58(12)
C2' C3' C4' 130.49(17)
C2' C3' Ti' 71.41(10)
C4' C3' Ti' 71.44(10)
C5' C4' C3' 127.60(17)
C5' C4' C9' 114.78(16)
C3' C4' C9' 117.09(16)
C5' C4' Ti' 71.53(10)
C3' C4' Ti' 72.05(10)
C9' C4' Ti' 127.21(12)
C4' C5' C6' 118.49(16)
C4' C5' Ti' 72.35(10)
C6' C5' Ti' 134.77(14)
C5' C6' C7' 110.91(15)
C6' C7' C8' 108.58(15)
C6' C7' C10' 111.80(15)
C8' C7' C10' 87.90(14)
C7' C8' C9' 85.98(14)
C4' C9' C8' 109.46(15)
C4' C9' C10' 109.06(14)
C8' C9' C10' 86.90(13)
C12' C10' C11' 108.84(16)
C12' C10' C7' 112.83(15)
C11' C10' C7' 118.98(16)
C12' C10' C9' 111.08(15)
C11' C10' C9' 118.51(15)
C7' C10' C9' 84.94(13)

loop_
_geom_bond_atom_site_label_1
_geom_bond_atom_site_label_2
_geom_bond_distance
Ti C14 2.2246(18)
Ti C1 2.2264(18)
Ti C5 2.2370(17)
Ti C2 2.2698(17)
Ti C15 2.2809(18)
Ti C18 2.2894(18)
Ti C3 2.2912(17)
Ti C17 2.3000(17)
Ti C16 2.3019(18)
Ti C4 2.3050(17)
C1 C2 1.424(2)
C2 C3 1.416(2)
C2 C13 1.516(2)
C3 C4 1.428(2)
C4 C5 1.420(2)
C4 C9 1.513(2)
C5 C6 1.528(3)
C6 C7 1.521(3)
C7 C8 1.549(3)
C7 C10 1.566(2)
C8 C9 1.549(2)
C9 C10 1.569(2)
C10 C11 1.524(2)
C10 C12 1.528(2)
C14 C15 1.418(3)
C15 C16 1.415(3)
C15 C26 1.522(3)
C16 C17 1.429(2)
C17 C18 1.406(3)
C17 C22 1.517(2)
C18 C19 1.530(2)
C19 C20 1.526(3)
C20 C21 1.547(3)
C20 C23 1.561(3)
C21 C22 1.555(3)
C22 C23 1.577(2)
C23 C24 1.518(3)
C23 C25 1.533(3)
Ti' C1' 2.2117(18)
Ti' C14' 2.2182(17)
Ti' C15' 2.2610(17)
Ti' C5' 2.2684(18)
Ti' C16' 2.2722(18)
Ti' C2' 2.2762(17)
Ti' C4' 2.2790(17)
Ti' C18' 2.2801(18)
Ti' C17' 2.2836(16)
Ti' C3' 2.2872(18)
C14' C15' 1.419(2)
C15' C16' 1.420(2)
C15' C26' 1.512(2)
C16' C17' 1.426(2)
C17' C18' 1.417(2)
C17' C22' 1.520(2)
C18' C19' 1.526(2)
C19' C20' 1.526(2)
C20' C21' 1.546(2)
C20' C23' 1.559(2)
C21' C22' 1.553(2)
C22' C23' 1.574(2)
C23' C24' 1.520(2)
C23' C25' 1.532(2)
C1' C2' 1.417(3)
C2' C3' 1.423(2)
C2' C13' 1.519(2)
C3' C4' 1.430(2)
C4' C5' 1.410(3)
C4' C9' 1.518(2)
C5' C6' 1.524(3)
C6' C7' 1.526(3)
C7' C8' 1.544(3)
C7' C10' 1.560(3)
C8' C9' 1.559(2)
C9' C10' 1.574(2)
C10' C12' 1.526(3)
C10' C11' 1.528(3)

loop_
_geom_torsion_atom_site_label_1
_geom_torsion_atom_site_label_2
_geom_torsion_atom_site_label_3
_geom_torsion_atom_site_label_4
_geom_torsion
C14 Ti C1 C2 -54.85(16)
C5 Ti C1 C2 92.55(11)
C15 Ti C1 C2 -81.27(11)
C18 Ti C1 C2 177.72(10)
C3 Ti C1 C2 25.88(10)
C17 Ti C1 C2 -151.00(11)
C16 Ti C1 C2 -114.57(11)
C4 Ti C1 C2 56.21(11)
Ti C1 C2 C3 -51.48(16)
Ti C1 C2 C13 124.71(16)
C14 Ti C2 C3 -76.04(12)
C1 Ti C2 C3 136.98(16)
C5 Ti C2 C3 48.80(11)
C15 Ti C2 C3 -112.56(11)
C18 Ti C2 C3 132.38(15)
C17 Ti C2 C3 174.78(10)
C16 Ti C2 C3 -149.41(10)
C4 Ti C2 C3 19.76(10)
C14 Ti C2 C1 146.98(11)
C5 Ti C2 C1 -88.18(11)
C15 Ti C2 C1 110.46(11)
C18 Ti C2 C1 -4.6(2)
C3 Ti C2 C1 -136.98(16)
C17 Ti C2 C1 37.80(13)
C16 Ti C2 C1 73.61(11)
C4 Ti C2 C1 -117.22(12)
C14 Ti C2 C13 34.70(18)
C1 Ti C2 C13 -112.3(2)
C5 Ti C2 C13 159.55(16)
C15 Ti C2 C13 -1.82(17)
C18 Ti C2 C13 -116.88(18)
C3 Ti C2 C13 110.7(2)
C17 Ti C2 C13 -74.48(18)
C16 Ti C2 C13 -38.67(17)
C4 Ti C2 C13 130.50(17)
C1 C2 C3 C4 7.3(3)
C13 C2 C3 C4 -169.00(18)
Ti C2 C3 C4 -43.00(18)
C1 C2 C3 Ti 50.29(16)
C13 C2 C3 Ti -126.00(15)
C14 Ti C3 C2 116.15(11)
C1 Ti C3 C2 -26.37(10)
C5 Ti C3 C2 -126.19(12)
C15 Ti C3 C2 79.17(11)
C18 Ti C3 C2 -131.32(16)
C17 Ti C3 C2 -15.0(3)
C16 Ti C3 C2 46.33(15)
C4 Ti C3 C2 -147.68(16)
C14 Ti C3 C4 -96.17(11)
C1 Ti C3 C4 121.30(12)
C5 Ti C3 C4 21.49(10)
C2 Ti C3 C4 147.68(16)
C15 Ti C3 C4 -133.15(10)
C18 Ti C3 C4 16.4(2)
C17 Ti C3 C4 132.6(2)
C16 Ti C3 C4 -165.99(10)
C2 C3 C4 C5 -0.2(3)
Ti C3 C4 C5 -42.79(16)
C2 C3 C4 C9 170.96(18)
Ti C3 C4 C9 128.37(14)
C2 C3 C4 Ti 42.59(18)
C14 Ti C4 C5 -122.47(11)
C1 Ti C4 C5 92.85(11)
C2 Ti C4 C5 125.15(12)
C15 Ti C4 C5 -147.14(11)
C18 Ti C4 C5 -27.08(12)
C3 Ti C4 C5 144.88(16)
C17 Ti C4 C5 -9.26(19)
C16 Ti C4 C5 -150.7(3)
C14 Ti C4 C3 92.65(11)
C1 Ti C4 C3 -52.03(11)
C5 Ti C4 C3 -144.88(16)
C2 Ti C4 C3 -19.74(10)
C15 Ti C4 C3 67.98(13)
C18 Ti C4 C3 -171.96(10)
C17 Ti C4 C3 -154.14(13)
C16 Ti C4 C3 64.4(4)
C14 Ti C4 C9 -17.44(18)
C1 Ti C4 C9 -162.12(17)
C5 Ti C4 C9 105.0(2)
C2 Ti C4 C9 -129.83(18)
C15 Ti C4 C9 -42.1(2)
C18 Ti C4 C9 77.95(18)
C3 Ti C4 C9 -110.1(2)
C17 Ti C4 C9 95.8(2)
C16 Ti C4 C9 -45.7(4)
C3 C4 C5 C6 176.14(17)
C9 C4 C5 C6 4.8(2)
Ti C4 C5 C6 132.62(16)
C3 C4 C5 Ti 43.52(17)
C9 C4 C5 Ti -127.82(14)
C14 Ti C5 C4 71.27(12)
C1 Ti C5 C4 -86.72(11)
C2 Ti C5 C4 -49.84(11)
C15 Ti C5 C4 78.83(19)
C18 Ti C5 C4 156.38(11)
C3 Ti C5 C4 -21.39(10)
C17 Ti C5 C4 175.23(10)
C16 Ti C5 C4 169.26(13)
C14 Ti C5 C6 -42.9(2)
C1 Ti C5 C6 159.09(18)
C2 Ti C5 C6 -164.03(18)
C15 Ti C5 C6 -35.4(3)
C18 Ti C5 C6 42.19(18)
C3 Ti C5 C6 -135.57(19)
C17 Ti C5 C6 61.04(19)
C16 Ti C5 C6 55.1(3)
C4 Ti C5 C6 -114.2(2)
C4 C5 C6 C7 -3.2(2)
Ti C5 C6 C7 92.4(2)
C5 C6 C7 C8 -46.59(19)
C5 C6 C7 C10 48.2(2)
C6 C7 C8 C9 83.21(15)
C10 C7 C8 C9 -28.25(13)
C5 C4 C9 C8 43.3(2)
C3 C4 C9 C8 -129.04(16)
Ti C4 C9 C8 -40.3(2)
C5 C4 C9 C10 -51.15(19)
C3 C4 C9 C10 136.55(16)
Ti C4 C9 C10 -134.71(14)
C7 C8 C9 C4 -81.56(15)
C7 C8 C9 C10 28.21(13)
C6 C7 C10 C11 38.4(2)
C8 C7 C10 C11 147.88(16)
C6 C7 C10 C12 166.91(16)
C8 C7 C10 C12 -83.57(17)
C6 C7 C10 C9 -81.61(16)
C8 C7 C10 C9 27.92(12)
C4 C9 C10 C11 -37.0(2)
C8 C9 C10 C11 -147.25(16)
C4 C9 C10 C12 -165.39(15)
C8 C9 C10 C12 84.38(16)
C4 C9 C10 C7 82.31(15)
C8 C9 C10 C7 -27.92(13)
C1 Ti C14 C15 -43.57(17)
C5 Ti C14 C15 174.95(10)
C2 Ti C14 C15 -76.53(12)
C18 Ti C14 C15 91.28(11)
C3 Ti C14 C15 -112.47(11)
C17 Ti C14 C15 55.58(11)
C16 Ti C14 C15 25.07(10)
C4 Ti C14 C15 -149.68(11)
Ti C14 C15 C16 -50.37(17)
Ti C14 C15 C26 123.65(16)
C14 Ti C15 C16 138.31(16)
C1 Ti C15 C16 -68.33(12)
C5 Ti C15 C16 127.32(16)
C2 Ti C15 C16 -105.81(11)
C18 Ti C15 C16 50.52(11)
C3 Ti C15 C16 -142.26(10)
C17 Ti C15 C16 20.60(10)
C4 Ti C15 C16 -178.92(10)
C1 Ti C15 C14 153.36(11)
C5 Ti C15 C14 -11.0(2)
C2 Ti C15 C14 115.88(11)
C18 Ti C15 C14 -87.79(12)
C3 Ti C15 C14 79.43(12)
C17 Ti C15 C14 -117.71(12)
C16 Ti C15 C14 -138.31(16)
C4 Ti C15 C14 42.77(14)
C14 Ti C15 C26 -111.5(2)
C1 Ti C15 C26 41.85(18)
C5 Ti C15 C26 -122.50(19)
C2 Ti C15 C26 4.37(17)
C18 Ti C15 C26 160.70(16)
C3 Ti C15 C26 -32.07(18)
C17 Ti C15 C26 130.79(17)
C16 Ti C15 C26 110.2(2)
C4 Ti C15 C26 -68.74(19)
C14 C15 C16 C17 5.2(3)
C26 C15 C16 C17 -168.94(19)
Ti C15 C16 C17 -43.80(19)
C14 C15 C16 Ti 49.03(17)
C26 C15 C16 Ti -125.14(16)
C14 Ti C16 C15 -25.51(11)
C1 Ti C16 C15 120.19(11)
C5 Ti C16 C15 -137.19(14)
C2 Ti C16 C15 84.78(11)
C18 Ti C16 C15 -123.26(12)
C3 Ti C16 C15 57.85(15)
C17 Ti C16 C15 -146.29(16)
C4 Ti C16 C15 4.4(4)
C14 Ti C16 C17 120.78(12)
C1 Ti C16 C17 -93.52(11)
C5 Ti C16 C17 9.1(2)
C2 Ti C16 C17 -128.93(10)
C15 Ti C16 C17 146.29(16)
C18 Ti C16 C17 23.03(10)
C3 Ti C16 C17 -155.86(10)
C4 Ti C16 C17 150.7(3)
C15 C16 C17 C18 -4.4(3)
Ti C16 C17 C18 -48.04(18)
C15 C16 C17 C22 168.43(17)
Ti C16 C17 C22 124.83(15)
C15 C16 C17 Ti 43.60(19)
C14 Ti C17 C18 89.34(11)
C1 Ti C17 C18 -127.42(11)
C5 Ti C17 C18 -33.52(12)
C2 Ti C17 C18 -149.19(11)
C15 Ti C17 C18 121.26(12)
C3 Ti C17 C18 -137.9(2)
C16 Ti C17 C18 141.76(16)
C4 Ti C17 C18 -27.42(19)
C14 Ti C17 C16 -52.42(11)
C1 Ti C17 C16 90.82(11)
C5 Ti C17 C16 -175.28(10)
C2 Ti C17 C16 69.05(12)
C15 Ti C17 C16 -20.49(10)
C18 Ti C17 C16 -141.76(16)
C3 Ti C17 C16 80.3(3)
C4 Ti C17 C16 -169.17(12)
C14 Ti C17 C22 -162.74(16)
C1 Ti C17 C22 -19.50(17)
C5 Ti C17 C22 74.40(17)
C2 Ti C17 C22 -41.27(19)
C15 Ti C17 C22 -130.82(17)
C18 Ti C17 C22 107.9(2)
C3 Ti C17 C22 -30.0(3)
C16 Ti C17 C22 -110.32(19)
C4 Ti C17 C22 80.5(2)
C16 C17 C18 C19 -178.95(17)
C22 C17 C18 C19 8.1(2)
Ti C17 C18 C19 132.92(17)
C16 C17 C18 Ti 48.12(18)
C22 C17 C18 Ti -124.85(14)
C14 Ti C18 C17 -89.40(11)
C1 Ti C18 C17 62.05(12)
C5 Ti C18 C17 150.19(11)
C2 Ti C18 C17 65.15(19)
C15 Ti C18 C17 -52.75(11)
C3 Ti C18 C17 154.98(14)
C16 Ti C18 C17 -23.33(10)
C4 Ti C18 C17 165.91(10)
C14 Ti C18 C19 158.11(19)
C1 Ti C18 C19 -50.4(2)
C5 Ti C18 C19 37.70(19)
C2 Ti C18 C19 -47.3(3)
C15 Ti C18 C19 -165.25(19)
C3 Ti C18 C19 42.5(3)
C17 Ti C18 C19 -112.5(2)
C16 Ti C18 C19 -135.8(2)
C4 Ti C18 C19 53.4(2)
C17 C18 C19 C20 -4.8(2)
Ti C18 C19 C20 88.5(2)
C18 C19 C20 C21 -47.0(2)
C18 C19 C20 C23 47.9(2)
C19 C20 C21 C22 84.10(17)
C23 C20 C21 C22 -28.36(13)
C18 C17 C22 C21 40.1(2)
C16 C17 C22 C21 -133.66(16)
Ti C17 C22 C21 -45.9(2)
C18 C17 C22 C23 -53.5(2)
C16 C17 C22 C23 132.68(17)
Ti C17 C22 C23 -139.60(14)
C20 C21 C22 C17 -81.06(16)
C20 C21 C22 C23 28.08(14)
C19 C20 C23 C24 39.5(2)
C21 C20 C23 C24 147.79(16)
C19 C20 C23 C25 168.83(15)
C21 C20 C23 C25 -82.86(16)
C19 C20 C23 C22 -80.32(16)
C21 C20 C23 C22 27.99(13)
C17 C22 C23 C24 -38.3(2)
C21 C22 C23 C24 -148.12(17)
C17 C22 C23 C25 -165.75(16)
C21 C22 C23 C25 84.38(18)
C17 C22 C23 C20 82.01(16)
C21 C22 C23 C20 -27.86(14)
C1' Ti' C14' C15' -42.80(16)
C5' Ti' C14' C15' -178.01(10)
C16' Ti' C14' C15' 25.70(10)
C2' Ti' C14' C15' -73.27(11)
C4' Ti' C14' C15' -145.16(10)
C18' Ti' C14' C15' 93.06(11)
C17' Ti' C14' C15' 56.86(10)
C3' Ti' C14' C15' -108.10(10)
Ti' C14' C15' C16' -50.53(16)
Ti' C14' C15' C26' 124.16(15)
C1' Ti' C15' C14' 153.66(11)
C5' Ti' C15' C14' 4.3(2)
C16' Ti' C15' C14' -137.57(15)
C2' Ti' C15' C14' 117.43(11)
C4' Ti' C15' C14' 46.33(13)
C18' Ti' C15' C14' -86.00(11)
C17' Ti' C15' C14' -116.47(11)
C3' Ti' C15' C14' 80.99(11)
C1' Ti' C15' C16' -68.77(11)
C14' Ti' C15' C16' 137.57(15)
C5' Ti' C15' C16' 141.92(16)
C2' Ti' C15' C16' -105.00(10)
C4' Ti' C15' C16' -176.09(10)
C18' Ti' C15' C16' 51.57(10)
C17' Ti' C15' C16' 21.10(10)
C3' Ti' C15' C16' -141.44(10)
C1' Ti' C15' C26' 42.89(17)
C14' Ti' C15' C26' -110.77(19)
C5' Ti' C15' C26' -106.4(2)
C16' Ti' C15' C26' 111.66(19)
C2' Ti' C15' C26' 6.66(17)
C4' Ti' C15' C26' -64.43(18)
C18' Ti' C15' C26' 163.23(16)
C17' Ti' C15' C26' 132.76(17)
C3' Ti' C15' C26' -29.78(17)
C14' C15' C16' C17' 4.7(3)
C26' C15' C16' C17' -170.02(17)
Ti' C15' C16' C17' -44.89(17)
C14' C15' C16' Ti' 49.59(15)
C26' C15' C16' Ti' -125.13(15)
C1' Ti' C16' C15' 119.43(10)
C14' Ti' C16' C15' -25.98(10)
C5' Ti' C16' C15' -140.05(17)
C2' Ti' C16' C15' 83.64(11)
C4' Ti' C16' C15' 12.0(3)
C18' Ti' C16' C15' -122.41(11)
C17' Ti' C16' C15' -145.52(15)
C3' Ti' C16' C15' 55.22(13)
C1' Ti' C16' C17' -95.05(10)
C14' Ti' C16' C17' 119.54(11)
C15' Ti' C16' C17' 145.52(15)
C5' Ti' C16' C17' 5.5(2)
C2' Ti' C16' C17' -130.84(10)
C4' Ti' C16' C17' 157.6(2)
C18' Ti' C16' C17' 23.11(9)
C3' Ti' C16' C17' -159.26(10)
C15' C16' C17' C18' -3.0(3)
Ti' C16' C17' C18' -47.57(16)
C15' C16' C17' C22' 168.11(17)
Ti' C16' C17' C22' 123.51(14)
C15' C16' C17' Ti' 44.61(17)
C1' Ti' C17' C18' -128.91(11)
C14' Ti' C17' C18' 88.23(11)
C15' Ti' C17' C18' 120.79(11)
C5' Ti' C17' C18' -35.65(12)
C16' Ti' C17' C18' 141.90(15)
C2' Ti' C17' C18' -152.85(10)
C4' Ti' C17' C18' -24.0(2)
C3' Ti' C17' C18' -155.1(2)
C1' Ti' C17' C16' 89.18(10)
C14' Ti' C17' C16' -53.67(10)
C15' Ti' C17' C16' -21.11(9)
C5' Ti' C17' C16' -177.56(10)
C2' Ti' C17' C16' 65.25(12)
C4' Ti' C17' C16' -165.91(14)
C18' Ti' C17' C16' -141.90(15)
C3' Ti' C17' C16' 63.0(2)
C1' Ti' C17' C22' -21.55(16)
C14' Ti' C17' C22' -164.40(15)
C15' Ti' C17' C22' -131.84(16)
C5' Ti' C17' C22' 71.71(16)
C16' Ti' C17' C22' -110.73(18)
C2' Ti' C17' C22' -45.48(17)
C4' Ti' C17' C22' 83.4(2)
C18' Ti' C17' C22' 107.36(19)
C3' Ti' C17' C22' -47.7(3)
C16' C17' C18' C19' -179.56(16)
C22' C17' C18' C19' 9.1(2)
Ti' C17' C18' C19' 133.03(15)
C16' C17' C18' Ti' 47.41(16)
C22' C17' C18' Ti' -123.89(13)
C1' Ti' C18' C17' 61.04(12)
C14' Ti' C18' C17' -90.30(11)
C15' Ti' C18' C17' -53.43(10)
C5' Ti' C18' C17' 150.05(11)
C16' Ti' C18' C17' -23.28(10)
C2' Ti' C18' C17' 59.12(19)
C4' Ti' C18' C17' 169.02(9)
C3' Ti' C18' C17' 161.26(16)
C1' Ti' C18' C19' -51.29(19)
C14' Ti' C18' C19' 157.37(17)
C15' Ti' C18' C19' -165.76(17)
C5' Ti' C18' C19' 37.73(17)
C16' Ti' C18' C19' -135.61(18)
C2' Ti' C18' C19' -53.2(3)
C4' Ti' C18' C19' 56.69(19)
C17' Ti' C18' C19' -112.3(2)
C3' Ti' C18' C19' 48.9(3)
C17' C18' C19' C20' -5.8(2)
Ti' C18' C19' C20' 87.2(2)
C18' C19' C20' C21' -46.68(19)
C18' C19' C20' C23' 48.41(19)
C19' C20' C21' C22' 84.53(14)
C23' C20' C21' C22' -27.93(12)
C18' C17' C22' C21' 39.6(2)
C16' C17' C22' C21' -132.66(15)
Ti' C17' C22' C21' -45.77(19)
C18' C17' C22' C23' -54.20(19)
C16' C17' C22' C23' 133.58(15)
Ti' C17' C22' C23' -139.53(12)
C20' C21' C22' C17' -81.20(15)
C20' C21' C22' C23' 27.66(12)
C19' C20' C23' C24' 39.2(2)
C21' C20' C23' C24' 147.63(15)
C19' C20' C23' C25' 167.57(14)
C21' C20' C23' C25' -84.00(15)
C19' C20' C23' C22' -80.86(15)
C21' C20' C23' C22' 27.57(12)
C17' C22' C23' C24' -38.3(2)
C21' C22' C23' C24' -148.22(16)
C17' C22' C23' C25' -165.76(14)
C21' C22' C23' C25' 84.36(16)
C17' C22' C23' C20' 82.43(15)
C21' C22' C23' C20' -27.46(12)
C14' Ti' C1' C2' -50.70(16)
C15' Ti' C1' C2' -76.74(12)
C5' Ti' C1' C2' 91.52(11)
C16' Ti' C1' C2' -110.59(11)
C4' Ti' C1' C2' 55.39(11)
C18' Ti' C1' C2' -178.64(10)
C17' Ti' C1' C2' -147.25(11)
C3' Ti' C1' C2' 24.90(10)
Ti' C1' C2' C3' -49.22(16)
Ti' C1' C2' C13' 125.79(15)
C14' Ti' C2' C1' 149.05(11)
C15' Ti' C2' C1' 113.35(11)
C5' Ti' C2' C1' -88.16(11)
C16' Ti' C2' C1' 76.51(12)
C4' Ti' C2' C1' -118.41(12)
C18' Ti' C2' C1' 2.8(2)
C17' Ti' C2' C1' 42.22(13)
C3' Ti' C2' C1' -138.86(16)
C1' Ti' C2' C3' 138.86(16)
C14' Ti' C2' C3' -72.09(11)
C15' Ti' C2' C3' -107.79(11)
C5' Ti' C2' C3' 50.70(11)
C16' Ti' C2' C3' -144.63(10)
C4' Ti' C2' C3' 20.45(10)
C18' Ti' C2' C3' 141.70(15)
C17' Ti' C2' C3' -178.92(10)
C1' Ti' C2' C13' -110.6(2)
C14' Ti' C2' C13' 38.48(18)
C15' Ti' C2' C13' 2.78(18)
C5' Ti' C2' C13' 161.27(17)
C16' Ti' C2' C13' -34.06(18)
C4' Ti' C2' C13' 131.02(18)
C18' Ti' C2' C13' -107.7(2)
C17' Ti' C2' C13' -68.35(19)
C3' Ti' C2' C13' 110.6(2)
C1' C2' C3' C4' 4.8(3)
C13' C2' C3' C4' -170.34(18)
Ti' C2' C3' C4' -43.23(19)
C1' C2' C3' Ti' 47.98(16)
C13' C2' C3' Ti' -127.12(15)
C1' Ti' C3' C2' -25.18(10)
C14' Ti' C3' C2' 118.23(11)
C15' Ti' C3' C2' 81.27(11)
C5' Ti' C3' C2' -123.44(12)
C16' Ti' C3' C2' 50.31(14)
C4' Ti' C3' C2' -146.67(16)
C18' Ti' C3' C2' -135.54(17)
C17' Ti' C3' C2' 3.0(3)
C1' Ti' C3' C4' 121.49(12)
C14' Ti' C3' C4' -95.10(11)
C15' Ti' C3' C4' -132.06(10)
C5' Ti' C3' C4' 23.23(10)
C16' Ti' C3' C4' -163.02(10)
C2' Ti' C3' C4' 146.67(16)
C18' Ti' C3' C4' 11.1(2)
C17' Ti' C3' C4' 149.7(2)
C2' C3' C4' C5' -4.7(3)
Ti' C3' C4' C5' -47.95(18)
C2' C3' C4' C9' 166.47(17)
Ti' C3' C4' C9' 123.25(15)
C2' C3' C4' Ti' 43.22(18)
C1' Ti' C4' C5' 89.52(11)
C14' Ti' C4' C5' -126.89(11)
C15' Ti' C4' C5' -153.12(11)
C16' Ti' C4' C5' -162.3(2)
C2' Ti' C4' C5' 121.30(12)
C18' Ti' C4' C5' -33.45(13)
C17' Ti' C4' C5' -17.0(2)
C3' Ti' C4' C5' 141.66(16)
C1' Ti' C4' C3' -52.15(11)
C14' Ti' C4' C3' 91.45(11)
C15' Ti' C4' C3' 65.22(12)
C5' Ti' C4' C3' -141.66(16)
C16' Ti' C4' C3' 56.0(3)
C2' Ti' C4' C3' -20.36(10)
C18' Ti' C4' C3' -175.11(10)
C17' Ti' C4' C3' -158.71(14)
C1' Ti' C4' C9' -162.95(15)
C14' Ti' C4' C9' -19.36(16)
C15' Ti' C4' C9' -45.59(18)
C5' Ti' C4' C9' 107.53(19)
C16' Ti' C4' C9' -54.8(3)
C2' Ti' C4' C9' -131.17(16)
C18' Ti' C4' C9' 74.08(16)
C17' Ti' C4' C9' 90.5(2)
C3' Ti' C4' C9' -110.81(19)
C3' C4' C5' C6' -179.93(18)
C9' C4' C5' C6' 8.7(2)
Ti' C4' C5' C6' 131.92(17)
C3' C4' C5' Ti' 48.14(18)
C9' C4' C5' Ti' -123.23(14)
C1' Ti' C5' C4' -89.85(11)
C14' Ti' C5' C4' 64.81(13)
C15' Ti' C5' C4' 61.8(2)
C16' Ti' C5' C4' 168.37(15)
C2' Ti' C5' C4' -53.08(11)
C18' Ti' C5' C4' 152.04(11)
C17' Ti' C5' C4' 172.16(10)
C3' Ti' C5' C4' -23.45(10)
C1' Ti' C5' C6' 157.24(19)
C14' Ti' C5' C6' -48.1(2)
C15' Ti' C5' C6' -51.1(3)
C16' Ti' C5' C6' 55.5(3)
C2' Ti' C5' C6' -166.00(19)
C4' Ti' C5' C6' -112.9(2)
C18' Ti' C5' C6' 39.12(19)
C17' Ti' C5' C6' 59.2(2)
C3' Ti' C5' C6' -136.4(2)
C4' C5' C6' C7' -6.2(3)
Ti' C5' C6' C7' 86.8(2)
C5' C6' C7' C8' -46.0(2)
C5' C6' C7' C10' 49.3(2)
C6' C7' C8' C9' 84.05(16)
C10' C7' C8' C9' -28.27(13)
C5' C4' C9' C8' 40.3(2)
C3' C4' C9' C8' -132.03(17)
Ti' C4' C9' C8' -44.7(2)
C5' C4' C9' C10' -53.2(2)
C3' C4' C9' C10' 134.45(17)
Ti' C4' C9' C10' -138.19(14)
C7' C8' C9' C4' -81.10(15)
C7' C8' C9' C10' 28.03(13)
C6' C7' C10' C12' 168.07(16)
C8' C7' C10' C12' -82.74(16)
C6' C7' C10' C11' 38.8(2)
C8' C7' C10' C11' 147.94(16)
C6' C7' C10' C9' -81.16(16)
C8' C7' C10' C9' 28.02(12)
C4' C9' C10' C12' -165.70(15)
C8' C9' C10' C12' 84.77(17)
C4' C9' C10' C11' -38.6(2)
C8' C9' C10' C11' -148.12(17)
C4' C9' C10' C7' 81.76(15)
C8' C9' C10' C7' -27.76(13)
